data_4507109
loop_
_publ_author_name
'Aaker\"oy, Christer B.'
'Hurley, Evan P.'
'Desper, John'

_publ_section_title
;
 Modulating Supramolecular Reactivity Using Covalent
 &#x201C;Switches&#x201D; on a Pyrazole Platform
;
_journal_issue 11
_journal_name_full 'Crystal Growth &amp; Design'
_journal_page_first 5806
_journal_paper_doi 10.1021/cg301391s
_journal_volume 12
_journal_year 2012
_chemical_formula_moiety
;
(C5 H7 N2 Cl) (C7 H4 N2 O6)
;
_chemical_formula_sum 'C12 H11 Cl N4 O6'
_chemical_formula_weight 342.70
_chemical_name_systematic
;
EH-6-65-11 3,5-Me2-4-Cl-pyrazole, 3,5-(NO2)2-PhCOOH
;
_space_group_IT_number 14
_symmetry_cell_setting monoclinic
_symmetry_space_group_name_Hall '-P 2ybc'
_symmetry_space_group_name_H-M 'P 1 21/c 1'
_atom_sites_solution_hydrogens geom
_atom_sites_solution_primary direct
_atom_sites_solution_secondary difmap
_audit_creation_method SHELXL-97
_cell_angle_alpha 90.00
_cell_angle_beta 90.195(3)
_cell_angle_gamma 90.00
_cell_formula_units_Z 4
_cell_length_a 6.4021(4)
_cell_length_b 7.8731(5)
_cell_length_c 28.0067(19)
_cell_measurement_reflns_used 9865
_cell_measurement_temperature 120(2)
_cell_measurement_theta_max 34.12
_cell_measurement_theta_min 2.69
_cell_volume 1411.65(16)
_computing_cell_refinement 'Bruker SAINT'
_computing_data_collection 'Bruker APEX2'
_computing_data_reduction 'Bruker SAINT'
_computing_molecular_graphics 'Bruker SHELXTL'
_computing_publication_material 'Bruker SHELXTL'
_computing_structure_refinement 'SHELXL-97 (Sheldrick, 2008)'
_computing_structure_solution 'SHELXS-97 (Sheldrick, 2008)'
_diffrn_ambient_temperature 120(2)
_diffrn_measured_fraction_theta_full 0.999
_diffrn_measured_fraction_theta_max 0.924
_diffrn_measurement_device_type 'Bruker APEX-II CCD'
_diffrn_measurement_method '\f and \w scans'
_diffrn_radiation_monochromator graphite
_diffrn_radiation_source 'fine-focus sealed tube'
_diffrn_radiation_type MoK\a
_diffrn_radiation_wavelength 0.71073
_diffrn_reflns_av_R_equivalents 0.0615
_diffrn_reflns_av_sigmaI/netI 0.0403
_diffrn_reflns_limit_h_max 10
_diffrn_reflns_limit_h_min -9
_diffrn_reflns_limit_k_max 11
_diffrn_reflns_limit_k_min -12
_diffrn_reflns_limit_l_max 42
_diffrn_reflns_limit_l_min -44
_diffrn_reflns_number 35068
_diffrn_reflns_theta_full 30.00
_diffrn_reflns_theta_max 34.31
_diffrn_reflns_theta_min 1.45
_exptl_absorpt_coefficient_mu 0.311
_exptl_absorpt_correction_T_max 0.9578
_exptl_absorpt_correction_T_min 0.9181
_exptl_absorpt_correction_type multi-scan
_exptl_absorpt_process_details SADABS
_exptl_crystal_colour colourless
_exptl_crystal_density_diffrn 1.612
_exptl_crystal_density_method 'not measured'
_exptl_crystal_description prism
_exptl_crystal_F_000 704
_exptl_crystal_size_max 0.28
_exptl_crystal_size_mid 0.22
_exptl_crystal_size_min 0.14
_refine_diff_density_max 0.799
_refine_diff_density_min -0.883
_refine_diff_density_rms 0.262
_refine_ls_extinction_method none
_refine_ls_goodness_of_fit_ref 1.223
_refine_ls_hydrogen_treatment mixed
_refine_ls_matrix_type full
_refine_ls_number_parameters 214
_refine_ls_number_reflns 5455
_refine_ls_number_restraints 0
_refine_ls_restrained_S_all 1.223
_refine_ls_R_factor_all 0.0536
_refine_ls_R_factor_gt 0.0447
_refine_ls_shift/su_max 0.001
_refine_ls_shift/su_mean 0.000
_refine_ls_structure_factor_coef Fsqd
_refine_ls_weighting_details 'calc w=1/[\s^2^(Fo^2^)+(0.1000P)^2^+0.0000P] where P=(Fo^2^+2Fc^2^)/3'
_refine_ls_weighting_scheme calc
_refine_ls_wR_factor_gt 0.1549
_refine_ls_wR_factor_ref 0.1630
_reflns_number_gt 4730
_reflns_number_total 5455
_reflns_threshold_expression &gt;2sigma(I)
_cod_data_source_file cg301391s_si_002.cif
_cod_data_source_block 2.Cl:N
_cod_depositor_comments
;
The following automatic conversions were performed:

'_symmetry_cell_setting' value 'Monoclinic' changed to 'monoclinic'
according to /home/saulius/struct/CIF-dictionaries/cif_core.dic
dictionary named 'cif_core.dic' version 2.4.2 from 2011-04-26.

Automatic conversion script
Id: cif_fix_values 1891 2012-01-12 08:04:46Z andrius 
;
_cod_original_sg_symbol_H-M P2(1)/c
_cod_database_code 4507109

loop_
_symmetry_equiv_pos_as_xyz
'x, y, z'
'-x, y+1/2, -z+1/2'
'-x, -y, -z'
'x, -y-1/2, z-1/2'

loop_
_atom_site_label
_atom_site_type_symbol
_atom_site_fract_x
_atom_site_fract_y
_atom_site_fract_z
_atom_site_U_iso_or_equiv
_atom_site_adp_type
_atom_site_occupancy
_atom_site_symmetry_multiplicity
_atom_site_calc_flag
_atom_site_refinement_flags
Cl1 Cl 1.62963(4) 0.33534(4) 0.591722(10) 0.01987(10) Uani 1 1 d .
N11 N 1.14305(15) 0.50002(13) 0.65709(4) 0.0165(2) Uani 1 1 d .
H11 H 1.067(3) 0.518(2) 0.6772(6) 0.020 Uiso 1 1 d .
N12 N 1.09624(15) 0.55885(13) 0.61287(4) 0.01633(19) Uani 1 1 d .
C13 C 1.32784(17) 0.41659(15) 0.65830(4) 0.0153(2) Uani 1 1 d .
C14 C 1.40073(16) 0.42259(14) 0.61209(4) 0.0146(2) Uani 1 1 d .
C15 C 1.25377(17) 0.51272(15) 0.58474(4) 0.0147(2) Uani 1 1 d .
C16 C 1.4233(2) 0.34701(17) 0.70259(5) 0.0216(2) Uani 1 1 d .
H16A H 1.3295 0.3670 0.7296 0.032 Uiso 1 1 calc R
H16B H 1.5573 0.4034 0.7086 0.032 Uiso 1 1 calc R
H16C H 1.4461 0.2247 0.6988 0.032 Uiso 1 1 calc R
C17 C 1.2591(2) 0.55856(17) 0.53302(4) 0.0214(2) Uani 1 1 d .
H17A H 1.1335 0.6236 0.5248 0.032 Uiso 1 1 calc R
H17B H 1.2639 0.4547 0.5138 0.032 Uiso 1 1 calc R
H17C H 1.3834 0.6274 0.5266 0.032 Uiso 1 1 calc R
C21 C 0.46706(17) 0.85835(14) 0.63618(4) 0.0139(2) Uani 1 1 d .
C27 C 0.66626(17) 0.75888(14) 0.64097(4) 0.0149(2) Uani 1 1 d .
O21 O 0.76455(13) 0.74305(12) 0.60030(3) 0.01909(19) Uani 1 1 d .
H21 H 0.865(3) 0.690(2) 0.6105(6) 0.023 Uiso 1 1 d .
O22 O 0.72668(14) 0.70159(12) 0.67910(3) 0.02001(19) Uani 1 1 d .
C22 C 0.33629(17) 0.87424(15) 0.67570(4) 0.0149(2) Uani 1 1 d .
H22 H 0.3719 0.8231 0.7054 0.018 Uiso 1 1 calc R
C23 C 0.15268(17) 0.96675(14) 0.67056(4) 0.0150(2) Uani 1 1 d .
N23 N 0.01792(16) 0.99033(14) 0.71251(4) 0.0188(2) Uani 1 1 d .
O23 O 0.07408(15) 0.92575(15) 0.75013(3) 0.0283(2) Uani 1 1 d .
O24 O -0.14296(16) 1.07298(14) 0.70774(4) 0.0294(2) Uani 1 1 d .
C24 C 0.09147(17) 1.04101(14) 0.62809(4) 0.0162(2) Uani 1 1 d .
H24 H -0.0360 1.1020 0.6253 0.019 Uiso 1 1 calc R
C25 C 0.22626(18) 1.02173(15) 0.58978(4) 0.0159(2) Uani 1 1 d .
N25 N 0.16883(17) 1.10116(14) 0.54404(4) 0.0207(2) Uani 1 1 d .
O25 O -0.00754(17) 1.16022(14) 0.54027(4) 0.0318(3) Uani 1 1 d .
O26 O 0.30114(17) 1.10495(16) 0.51259(4) 0.0324(3) Uani 1 1 d .
C26 C 0.41308(17) 0.93345(14) 0.59272(4) 0.0152(2) Uani 1 1 d .
H26 H 0.5023 0.9243 0.5658 0.018 Uiso 1 1 calc R

loop_
_atom_site_aniso_label
_atom_site_aniso_U_11
_atom_site_aniso_U_22
_atom_site_aniso_U_33
_atom_site_aniso_U_23
_atom_site_aniso_U_13
_atom_site_aniso_U_12
Cl1 0.01391(15) 0.02182(17) 0.02391(17) 0.00085(10) 0.00297(11) 0.00571(9)
N11 0.0133(4) 0.0216(5) 0.0147(4) 0.0006(3) 0.0036(3) 0.0007(3)
N12 0.0123(4) 0.0197(5) 0.0169(4) 0.0008(3) 0.0001(3) 0.0029(3)
C13 0.0133(4) 0.0163(5) 0.0163(5) 0.0011(4) -0.0003(4) -0.0003(4)
C14 0.0109(4) 0.0163(5) 0.0164(5) 0.0002(4) 0.0005(3) 0.0017(3)
C15 0.0127(4) 0.0164(5) 0.0149(5) -0.0001(4) 0.0003(3) 0.0015(4)
C16 0.0220(6) 0.0246(6) 0.0183(5) 0.0052(4) -0.0038(4) 0.0010(4)
C17 0.0221(5) 0.0267(6) 0.0152(5) 0.0032(4) 0.0014(4) 0.0049(4)
C21 0.0124(4) 0.0149(5) 0.0145(5) -0.0011(4) 0.0001(3) 0.0015(3)
C27 0.0126(4) 0.0154(5) 0.0168(5) -0.0009(4) 0.0006(4) 0.0011(3)
O21 0.0154(4) 0.0240(4) 0.0179(4) 0.0024(3) 0.0032(3) 0.0073(3)
O22 0.0187(4) 0.0239(4) 0.0174(4) 0.0010(3) -0.0021(3) 0.0050(3)
C22 0.0143(4) 0.0158(5) 0.0145(5) -0.0015(4) -0.0001(3) 0.0010(4)
C23 0.0133(4) 0.0160(5) 0.0156(5) -0.0025(4) 0.0031(3) -0.0009(4)
N23 0.0176(4) 0.0198(5) 0.0189(5) -0.0037(4) 0.0044(3) 0.0000(3)
O23 0.0226(5) 0.0477(6) 0.0148(4) 0.0001(4) 0.0029(3) 0.0044(4)
O24 0.0252(5) 0.0302(5) 0.0330(5) 0.0038(4) 0.0114(4) 0.0134(4)
C24 0.0137(5) 0.0156(5) 0.0192(5) -0.0011(4) 0.0011(4) 0.0024(4)
C25 0.0169(5) 0.0160(5) 0.0148(5) 0.0009(4) 0.0001(4) 0.0029(4)
N25 0.0218(5) 0.0222(5) 0.0181(5) 0.0028(4) 0.0000(4) 0.0061(4)
O25 0.0257(5) 0.0416(6) 0.0280(5) 0.0100(4) -0.0017(4) 0.0163(4)
O26 0.0322(5) 0.0463(7) 0.0186(4) 0.0085(4) 0.0061(4) 0.0133(5)
C26 0.0141(4) 0.0161(5) 0.0155(5) -0.0004(4) 0.0018(4) 0.0017(4)

loop_
_atom_type_symbol
_atom_type_description
_atom_type_scat_dispersion_real
_atom_type_scat_dispersion_imag
_atom_type_scat_source
C C 0.0033 0.0016 'International Tables Vol C Tables 4.2.6.8 and 6.1.1.4'
H H 0.0000 0.0000 'International Tables Vol C Tables 4.2.6.8 and 6.1.1.4'
N N 0.0061 0.0033 'International Tables Vol C Tables 4.2.6.8 and 6.1.1.4'
O O 0.0106 0.0060 'International Tables Vol C Tables 4.2.6.8 and 6.1.1.4'
Cl Cl 0.1484 0.1585 'International Tables Vol C Tables 4.2.6.8 and 6.1.1.4'

loop_
_geom_angle_atom_site_label_1
_geom_angle_atom_site_label_2
_geom_angle_atom_site_label_3
_geom_angle
C13 N11 N12 112.30(9)
C13 N11 H11 129.1(13)
N12 N11 H11 118.6(13)
C15 N12 N11 106.37(9)
N11 C13 C14 104.98(10)
N11 C13 C16 123.85(10)
C14 C13 C16 131.08(11)
C13 C14 C15 107.54(10)
C13 C14 Cl1 126.17(9)
C15 C14 Cl1 126.29(9)
N12 C15 C14 108.81(10)
N12 C15 C17 121.84(10)
C14 C15 C17 129.35(10)
C13 C16 H16A 109.5
C13 C16 H16B 109.5
H16A C16 H16B 109.5
C13 C16 H16C 109.5
H16A C16 H16C 109.5
H16B C16 H16C 109.5
C15 C17 H17A 109.5
C15 C17 H17B 109.5
H17A C17 H17B 109.5
C15 C17 H17C 109.5
H17A C17 H17C 109.5
H17B C17 H17C 109.5
C22 C21 C26 120.42(10)
C22 C21 C27 119.16(10)
C26 C21 C27 120.43(10)
O22 C27 O21 125.04(10)
O22 C27 C21 122.49(10)
O21 C27 C21 112.47(10)
C27 O21 H21 97.1(13)
C23 C22 C21 118.31(10)
C23 C22 H22 120.8
C21 C22 H22 120.8
C24 C23 C22 123.26(10)
C24 C23 N23 117.95(10)
C22 C23 N23 118.77(10)
O23 N23 O24 124.00(10)
O23 N23 C23 117.64(10)
O24 N23 C23 118.36(10)
C23 C24 C25 116.38(10)
C23 C24 H24 121.8
C25 C24 H24 121.8
C26 C25 C24 123.23(11)
C26 C25 N25 118.56(10)
C24 C25 N25 118.21(10)
O26 N25 O25 124.63(11)
O26 N25 C25 117.73(10)
O25 N25 C25 117.64(10)
C25 C26 C21 118.38(10)
C25 C26 H26 120.8
C21 C26 H26 120.8

loop_
_geom_bond_atom_site_label_1
_geom_bond_atom_site_label_2
_geom_bond_distance
Cl1 C14 1.7177(11)
N11 C13 1.3535(14)
N11 N12 1.3548(14)
N11 H11 0.758(18)
N12 C15 1.3323(14)
C13 C14 1.3781(15)
C13 C16 1.4856(16)
C14 C15 1.4037(15)
C15 C17 1.4933(16)
C16 H16A 0.9800
C16 H16B 0.9800
C16 H16C 0.9800
C17 H17A 0.9800
C17 H17B 0.9800
C17 H17C 0.9800
C21 C22 1.3957(15)
C21 C26 1.3957(15)
C21 C27 1.5022(15)
C27 O22 1.2207(14)
C27 O21 1.3093(14)
O21 H21 0.814(18)
C22 C23 1.3899(15)
C22 H22 0.9500
C23 C24 1.3809(16)
C23 N23 1.4717(14)
N23 O23 1.2229(14)
N23 O24 1.2252(14)
C24 C25 1.3875(15)
C24 H24 0.9500
C25 C26 1.3855(15)
C25 N25 1.4711(15)
N25 O26 1.2244(14)
N25 O25 1.2253(14)
C26 H26 0.9500

loop_
_geom_hbond_atom_site_label_D
_geom_hbond_atom_site_label_H
_geom_hbond_atom_site_label_A
_geom_hbond_distance_DH
_geom_hbond_distance_HA
_geom_hbond_distance_DA
_geom_hbond_angle_DHA
N11 H11 O22 0.758(18) 2.619(17) 3.1647(13) 130.6(16)
O21 H21 N12 0.814(18) 1.810(19) 2.5946(13) 161.6(18)

loop_
_geom_torsion_atom_site_label_1
_geom_torsion_atom_site_label_2
_geom_torsion_atom_site_label_3
_geom_torsion_atom_site_label_4
_geom_torsion
C13 N11 N12 C15 0.01(13)
N12 N11 C13 C14 -0.34(13)
N12 N11 C13 C16 176.55(11)
N11 C13 C14 C15 0.52(13)
C16 C13 C14 C15 -176.05(12)
N11 C13 C14 Cl1 -179.41(9)
C16 C13 C14 Cl1 4.02(19)
N11 N12 C15 C14 0.32(13)
N11 N12 C15 C17 -178.83(11)
C13 C14 C15 N12 -0.54(14)
Cl1 C14 C15 N12 179.39(9)
C13 C14 C15 C17 178.53(12)
Cl1 C14 C15 C17 -1.54(19)
C22 C21 C27 O22 -5.61(17)
C26 C21 C27 O22 174.61(11)
C22 C21 C27 O21 174.84(10)
C26 C21 C27 O21 -4.94(15)
C26 C21 C22 C23 -0.21(17)
C27 C21 C22 C23 -179.99(10)
C21 C22 C23 C24 1.23(18)
C21 C22 C23 N23 -177.49(10)
C24 C23 N23 O23 -179.25(11)
C22 C23 N23 O23 -0.47(17)
C24 C23 N23 O24 0.74(17)
C22 C23 N23 O24 179.53(11)
C22 C23 C24 C25 -1.15(18)
N23 C23 C24 C25 177.57(10)
C23 C24 C25 C26 0.08(18)
C23 C24 C25 N25 -179.03(10)
C26 C25 N25 O26 -9.55(18)
C24 C25 N25 O26 169.61(12)
C26 C25 N25 O25 171.10(12)
C24 C25 N25 O25 -9.75(17)
C24 C25 C26 C21 0.86(18)
N25 C25 C26 C21 179.97(10)
C22 C21 C26 C25 -0.78(17)
C27 C21 C26 C25 179.00(10)
